data_2207599
loop_
_publ_author_name
'Niu, Yun-Yin'
'Ye, E.'
'Zhang, Hong-Yun'
'Hou, Hong-Wei'
'Ng, Seik Weng'

_publ_section_title
;
 <i>catena</i>-Poly[4,4'-bipyridinium(+) [argentate(I)-di-\m-iodo]]
;
_journal_coeditor_code LH6550
_journal_issue 12
_journal_name_full 'Acta Crystallographica Section E'
_journal_page_first m2736
_journal_page_last m2737
_journal_paper_doi 10.1107/S1600536805039012
_journal_volume 61
_journal_year 2005
_chemical_formula_iupac '(C10 H9 N2) [Ag I2]'
_chemical_formula_moiety 'C10 H9 N2 +, Ag I2 -'
_chemical_formula_sum 'C10 H9 Ag I2 N2'
_chemical_formula_weight 518.86
_chemical_name_systematic
;
catena-Poly[4,4'-bipyridinium(+) [argentate(I)-di-\m-iodo]]
;
_space_group_IT_number 15
_symmetry_cell_setting monoclinic
_symmetry_space_group_name_Hall '-C 2yc'
_symmetry_space_group_name_H-M 'C 1 2/c 1'
_atom_sites_solution_hydrogens geom
_atom_sites_solution_primary direct
_atom_sites_solution_secondary difmap
_audit_creation_method SHELXL-97
_cell_angle_alpha 90.00
_cell_angle_beta 103.0310(10)
_cell_angle_gamma 90.00
_cell_formula_units_Z 4
_cell_length_a 13.6038(9)
_cell_length_b 13.9457(9)
_cell_length_c 7.1524(7)
_cell_measurement_reflns_used 2830
_cell_measurement_temperature 291(2)
_cell_measurement_theta_max 29.2
_cell_measurement_theta_min 2.9
_cell_volume 1321.97(18)
_computing_cell_refinement 'SAINT (Bruker, 2004)'
_computing_data_collection 'SMART (Bruker, 2004)'
_computing_data_reduction SAINT
_computing_molecular_graphics 'ORTEPII (Johnson, 1976)'
_computing_publication_material SHELXL97
_computing_structure_refinement 'SHELXL97 (Sheldrick, 1997)'
_computing_structure_solution 'SHELXS97 (Sheldrick, 1997)'
_diffrn_ambient_temperature 291(2)
_diffrn_measured_fraction_theta_full 0.974
_diffrn_measured_fraction_theta_max 0.96
_diffrn_measurement_device_type 'Bruker APEX-II area-detector'
_diffrn_measurement_method '\f and \w'
_diffrn_radiation_monochromator graphite
_diffrn_radiation_source 'fine-focus sealed tube'
_diffrn_radiation_type MoK\a
_diffrn_radiation_wavelength 0.71073
_diffrn_reflns_av_R_equivalents 0.026
_diffrn_reflns_av_sigmaI/netI 0.024
_diffrn_reflns_limit_h_max 16
_diffrn_reflns_limit_h_min -17
_diffrn_reflns_limit_k_max 17
_diffrn_reflns_limit_k_min -16
_diffrn_reflns_limit_l_max 9
_diffrn_reflns_limit_l_min -9
_diffrn_reflns_number 3879
_diffrn_reflns_theta_full 27.5
_diffrn_reflns_theta_max 27.5
_diffrn_reflns_theta_min 3.1
_diffrn_standards_decay_% 0
_diffrn_standards_interval_count 0
_diffrn_standards_interval_time 0
_diffrn_standards_number 0
_exptl_absorpt_coefficient_mu 6.166
_exptl_absorpt_correction_T_max 0.373
_exptl_absorpt_correction_T_min 0.128
_exptl_absorpt_correction_type multi-scan
_exptl_absorpt_process_details '(SADABS; Sheldrick, 1996)'
_exptl_crystal_colour Red
_exptl_crystal_density_diffrn 2.607
_exptl_crystal_density_method 'not measured'
_exptl_crystal_description Block
_exptl_crystal_F_000 944
_exptl_crystal_size_max 0.38
_exptl_crystal_size_mid 0.27
_exptl_crystal_size_min 0.16
_refine_diff_density_max 1.71
_refine_diff_density_min -1.09
_refine_ls_extinction_method none
_refine_ls_goodness_of_fit_ref 1.10
_refine_ls_hydrogen_treatment constr
_refine_ls_matrix_type full
_refine_ls_number_parameters 123
_refine_ls_number_reflns 1463
_refine_ls_number_restraints 19
_refine_ls_restrained_S_all 1.09
_refine_ls_R_factor_all 0.043
_refine_ls_R_factor_gt 0.041
_refine_ls_shift/su_max 0.001
_refine_ls_shift/su_mean 0.000
_refine_ls_structure_factor_coef Fsqd
_refine_ls_weighting_details 'calc w=1/[\s^2^(Fo^2^)+(0.0660P)^2^+8.4861P] where P=(Fo^2^+2Fc^2^)/3'
_refine_ls_weighting_scheme calc
_refine_ls_wR_factor_gt 0.116
_refine_ls_wR_factor_ref 0.117
_reflns_number_gt 1392
_reflns_number_total 1463
_reflns_threshold_expression I>2\s(I)
_cod_data_source_file lh6550.cif
_cod_data_source_block I
_cod_depositor_comments
;
The following automatic conversions were performed:
'_symmetry_cell_setting' value 'Monoclinic' changed to 'monoclinic'
according to '/home/saulius/struct/CIF-dictionaries/cif_core.dic'
dictionary named 'cif_core.dic' version 2.4.1 from
2010-06-29.

'_exptl_absorpt_correction_type' value 'Multi-scan' changed
to 'multi-scan' according to
'/home/saulius/struct/CIF-dictionaries/cif_core.dic' dictionary named
'cif_core.dic' version 2.4.1 from 2010-06-29.

Automatic conversion script
Id: cif_fix_enum 1527 2010-12-29 10:47:43Z saulius 

The following automatic conversions were performed:

'_symmetry_cell_setting' value 'Monoclinic' changed to 'monoclinic'
according to /home/saulius/struct/CIF-dictionaries/cif_core.dic
dictionary named 'cif_core.dic' version 2.4.1 from
2010-06-29.

'_exptl_absorpt_correction_type' value 'Multi-scan'
changed to 'multi-scan' according to
/home/saulius/struct/CIF-dictionaries/cif_core.dic dictionary named
'cif_core.dic' version 2.4.1 from 2010-06-29.

Automatic conversion script
Id: cif_fix_values 1715 2011-07-08 13:25:40Z adriana 
;
_cod_original_cell_volume 1322.0(2)
_cod_original_sg_symbol_H-M 'C 2/c'
_cod_database_code 2207599
_cod_database_fobs_code 2207599

loop_
_symmetry_equiv_pos_as_xyz
'x, y, z'
'x, -y, z+1/2'
'x+1/2, y+1/2, z'
'x+1/2, -y+1/2, z+1/2'
'-x, -y, -z'
'-x, y, -z-1/2'
'-x+1/2, -y+1/2, -z'
'-x+1/2, y+1/2, -z-1/2'

loop_
_atom_site_label
_atom_site_fract_x
_atom_site_fract_y
_atom_site_fract_z
_atom_site_U_iso_or_equiv
_atom_site_adp_type
_atom_site_calc_flag
_atom_site_refinement_flags
_atom_site_occupancy
_atom_site_disorder_assembly
_atom_site_disorder_group
_atom_site_type_symbol
I1 0.61981(3) 0.38478(3) 0.04533(6) 0.0507(2) Uani d . 1 . . I
Ag1 0.5000 0.49576(6) 0.2500 0.0562(2) Uani d S 1 . . Ag
N1 0.8051(8) 0.3055(8) 0.5044(15) 0.041(3) Uani d PD 0.50 A -1 N
N2 0.4454(9) -0.0565(9) 0.5028(16) 0.055(4) Uani d PD 0.50 A -1 N
C1 0.8180(10) 0.2197(9) 0.4272(15) 0.037(4) Uani d PD 0.50 A -1 C
C2 0.7471(8) 0.1475(11) 0.4205(16) 0.038(3) Uani d PD 0.50 A -1 C
C3 0.6627(8) 0.1655(7) 0.4951(15) 0.029(2) Uani d PD 0.50 A -1 C
C4 0.6507(11) 0.2546(9) 0.5738(19) 0.041(4) Uani d PD 0.50 A -1 C
C5 0.7237(9) 0.3236(10) 0.5764(17) 0.039(4) Uani d PD 0.50 A -1 C
C6 0.5420(10) -0.0773(12) 0.5036(17) 0.050(5) Uani d PD 0.50 A -1 C
C7 0.6142(12) -0.0074(9) 0.4999(18) 0.044(4) Uani d PD 0.50 A -1 C
C8 0.5859(7) 0.0884(8) 0.4950(17) 0.036(3) Uani d PD 0.50 A -1 C
C9 0.4865(8) 0.1107(11) 0.4946(18) 0.043(3) Uani d PD 0.50 A -1 C
C10 0.4188(11) 0.0365(10) 0.4980(16) 0.042(4) Uani d PD 0.50 A -1 C
H1n 0.8497 0.3496 0.5077 0.050 Uiso calc PR 0.50 A -1 H
H1 0.8748 0.2088 0.3782 0.045 Uiso calc PR 0.50 A -1 H
H2 0.7557 0.0881 0.3672 0.045 Uiso calc PR 0.50 A -1 H
H4 0.5946 0.2674 0.6238 0.049 Uiso calc PR 0.50 A -1 H
H5 0.7165 0.3836 0.6287 0.047 Uiso calc PR 0.50 A -1 H
H6 0.5614 -0.1414 0.5067 0.060 Uiso calc PR 0.50 A -1 H
H7 0.6804 -0.0245 0.5006 0.053 Uiso calc PR 0.50 A -1 H
H9 0.4656 0.1743 0.4921 0.051 Uiso calc PR 0.50 A -1 H
H10 0.3521 0.0518 0.4969 0.050 Uiso calc PR 0.50 A -1 H

loop_
_atom_site_aniso_label
_atom_site_aniso_U_11
_atom_site_aniso_U_22
_atom_site_aniso_U_33
_atom_site_aniso_U_12
_atom_site_aniso_U_13
_atom_site_aniso_U_23
I1 0.0546(3) 0.0578(3) 0.0399(3) 0.0159(2) 0.0112(2) 0.0036(2)
Ag1 0.0562(4) 0.0567(5) 0.0562(4) 0.000 0.0135(3) 0.000
N1 0.038(6) 0.039(6) 0.047(6) -0.017(5) 0.009(5) 0.002(5)
N2 0.050(8) 0.061(9) 0.056(7) -0.028(7) 0.019(6) -0.012(6)
C1 0.027(8) 0.045(10) 0.042(6) -0.007(6) 0.014(6) 0.002(6)
C2 0.027(7) 0.045(9) 0.043(6) -0.009(6) 0.013(5) 0.004(6)
C3 0.026(6) 0.030(6) 0.031(5) -0.001(4) 0.008(4) 0.008(4)
C4 0.037(9) 0.035(8) 0.056(7) -0.010(6) 0.021(6) -0.005(6)
C5 0.030(9) 0.029(8) 0.061(8) -0.008(5) 0.017(7) -0.008(6)
C6 0.058(13) 0.037(10) 0.058(8) -0.016(7) 0.019(9) -0.007(8)
C7 0.041(9) 0.040(9) 0.052(7) -0.005(6) 0.011(7) -0.001(6)
C8 0.029(6) 0.033(6) 0.045(6) -0.002(5) 0.007(5) -0.004(5)
C9 0.035(8) 0.043(10) 0.051(7) 0.000(6) 0.010(6) -0.001(7)
C10 0.034(9) 0.042(10) 0.051(7) -0.004(6) 0.012(7) -0.005(8)

loop_
_atom_type_symbol
_atom_type_description
_atom_type_scat_dispersion_real
_atom_type_scat_dispersion_imag
_atom_type_scat_source
C C 0.0033 0.0016 'International Tables Vol C Tables 4.2.6.8 and 6.1.1.4'
H H 0.0000 0.0000 'International Tables Vol C Tables 4.2.6.8 and 6.1.1.4'
N N 0.0061 0.0033 'International Tables Vol C Tables 4.2.6.8 and 6.1.1.4'
Ag Ag -0.8971 1.1015 'International Tables Vol C Tables 4.2.6.8 and 6.1.1.4'
I I -0.4742 1.8119 'International Tables Vol C Tables 4.2.6.8 and 6.1.1.4'

loop_
_geom_angle_atom_site_label_1
_geom_angle_atom_site_label_2
_geom_angle_atom_site_label_3
_geom_angle_site_symmetry_1
_geom_angle_site_symmetry_3
_geom_angle
_geom_angle_publ_flag
Ag1 I1 Ag1 . 5_665 76.740(10) no
I1 Ag1 I1 . 2_565 113.05(2) yes
I1 Ag1 I1 . 5_665 103.260(10) yes
I1 Ag1 I1 . 6_656 114.88(3) yes
I1 Ag1 I1 2_565 6_656 103.260(10) no
I1 Ag1 I1 2_565 5_665 109.54(3) no
I1 Ag1 I1 5_665 6_656 113.05(2) no
C1 N1 C5 . . 121.0(10) no
C6 N2 C10 . . 118.0(10) no
N1 C1 C2 . . 120.0(10) no
C1 C2 C3 . . 119.0(10) no
C4 C3 C2 . . 120.0(10) no
C4 C3 C8 . . 120.0(10) no
C2 C3 C8 . . 120.0(10) no
C5 C4 C3 . . 119.0(10) no
N1 C5 C4 . . 121.0(10) no
N2 C6 C7 . . 123.0(10) no
C6 C7 C8 . . 119.0(10) no
C9 C8 C7 . . 119.0(10) no
C9 C8 C3 . . 121.0(10) no
C7 C8 C3 . . 120.0(10) no
C8 C9 C10 . . 119.0(10) no
N2 C10 C9 . . 123.0(10) no
C1 N1 H1n . . 119.4 no
C5 N1 H1n . . 119.4 no
N1 C1 H1 . . 119.8 no
C2 C1 H1 . . 119.8 no
C1 C2 H2 . . 120.6 no
C3 C2 H2 . . 120.6 no
C5 C4 H4 . . 120.7 no
C3 C4 H4 . . 120.7 no
N1 C5 H5 . . 119.5 no
C4 C5 H5 . . 119.5 no
N2 C6 H6 . . 118.6 no
C7 C6 H6 . . 118.6 no
C6 C7 H7 . . 120.6 no
C8 C7 H7 . . 120.6 no
C8 C9 H9 . . 120.6 no
C10 C9 H9 . . 120.6 no
N2 C10 H10 . . 118.6 no
C9 C10 H10 . . 118.6 no

loop_
_geom_bond_atom_site_label_1
_geom_bond_atom_site_label_2
_geom_bond_site_symmetry_2
_geom_bond_distance
_geom_bond_publ_flag
Ag1 I1 . 2.8759(6) yes
Ag1 I1 2_565 2.8882(6) yes
Ag1 I1 5_665 2.8882(6) no
Ag1 I1 6_656 2.8759(6) no
N1 C1 . 1.346(9) no
N1 C5 . 1.347(9) no
N2 C6 . 1.345(9) no
N2 C10 . 1.345(9) no
C1 C2 . 1.389(9) no
C2 C3 . 1.393(9) no
C3 C4 . 1.388(9) no
C3 C8 . 1.499(9) no
C4 C5 . 1.380(9) no
C6 C7 . 1.388(9) no
C7 C8 . 1.389(9) no
C8 C9 . 1.387(9) no
C9 C10 . 1.390(9) no
N1 H1n . 0.86 no
C1 H1 . 0.93 no
C2 H2 . 0.93 no
C4 H4 . 0.93 no
C5 H5 . 0.93 no
C6 H6 . 0.93 no
C7 H7 . 0.93 no
C9 H9 . 0.93 no
C10 H10 . 0.93 no

loop_
_geom_hbond_atom_site_label_D
_geom_hbond_atom_site_label_H
_geom_hbond_atom_site_label_A
_geom_hbond_site_symmetry_A
_geom_hbond_distance_DH
_geom_hbond_distance_HA
_geom_hbond_distance_DA
_geom_hbond_angle_DHA
_geom_hbond_publ_flag
N1 H1n N2 3 0.86 1.85 2.710(10) 177 no

loop_
_geom_torsion_atom_site_label_1
_geom_torsion_atom_site_label_2
_geom_torsion_atom_site_label_3
_geom_torsion_atom_site_label_4
_geom_torsion_site_symmetry_1
_geom_torsion_site_symmetry_4
_geom_torsion
_geom_torsion_publ_flag
Ag1 I1 Ag1 I1 5_665 6_656 123.553(19) no
Ag1 I1 Ag1 I1 5_665 2_565 -118.28(4) no
Ag1 I1 Ag1 I1 5_665 5_665 0.0 no
C5 N1 C1 C2 . . -0.1(3) no
N1 C1 C2 C3 . . -0.1(3) no
C1 C2 C3 C4 . . 0.2(6) no
C1 C2 C3 C8 . . -178.4(8) no
C2 C3 C4 C5 . . -0.1(9) no
C8 C3 C4 C5 . . 178.5(9) no
C1 N1 C5 C4 . . 0.1(7) no
C3 C4 C5 N1 . . 0.0(9) no
C10 N2 C6 C7 . . 0.1(3) no
N2 C6 C7 C8 . . 0.0(3) no
C6 C7 C8 C9 . . 0.2(7) no
C6 C7 C8 C3 . . 178.7(9) no
C4 C3 C8 C9 . . 27.0(10) no
C2 C3 C8 C9 . . -154.2(7) no
C4 C3 C8 C7 . . -151.3(7) no
C2 C3 C8 C7 . . 27.0(10) no
C7 C8 C9 C10 . . -0.3(9) no
C3 C8 C9 C10 . . -179.0(10) no
C6 N2 C10 C9 . . -0.3(7) no
C8 C9 C10 N2 . . 0.4(9) no
